data_4114358
loop_
_publ_author_name
'Angel Ugrinov'
'Slavi C. Sevov'

_publ_section_title
;
 Derivatization of Deltahedral Zintl Ions by Nucleophilic Addition:
 [Ph-Ge9-SbPh2]2-and [Ph2Sb-Ge9-Ge9-SbPh2]4-
;
_journal_name_full 'Journal of the American Chemical Society'
_journal_page_first 14059
_journal_page_last 14064
_journal_paper_doi 10.1021/ja037007b
_journal_volume 125
_journal_year 2003
_chemical_formula_sum 'C24 H34 Ge9 N9 O6 Rb3'
_chemical_formula_weight 1454.32
_chemical_name_systematic
; 
(Rb-crypt)2Rb4(Ge9)(Ge9).7en
;
_space_group_IT_number 2
_symmetry_cell_setting triclinic
_symmetry_space_group_name_Hall '-P 1'
_symmetry_space_group_name_H-M 'P -1'
_atom_sites_solution_hydrogens geom
_atom_sites_solution_primary direct
_atom_sites_solution_secondary difmap
_audit_creation_method SHELXL-97
_cell_angle_alpha 76.76(1)
_cell_angle_beta 80.90(2)
_cell_angle_gamma 78.60(1)
_cell_formula_units_Z 2
_cell_length_a 10.138(3)
_cell_length_b 13.881(2)
_cell_length_c 19.311(4)
_cell_measurement_temperature 293(2)
_cell_volume 2574.9(10)
_computing_cell_refinement CAD4_(Enraf-Nonius,_1977)
_computing_data_collection CAD4_(Enraf-Nonius,_1977)
_computing_data_reduction SDS_Package_(Enraf-Nonius,_1985)
_computing_molecular_graphics 'SHELXTL (Siemens, 1994)'
_computing_publication_material 'SHELXTL (Siemens, 1994)'
_computing_structure_refinement 'SHELXL-97 (Sheldrick, 1997)'
_computing_structure_solution 'SHELXS-97 (Sheldrick, 1990)'
_diffrn_ambient_temperature 293(2)
_diffrn_measured_fraction_theta_full 0.999
_diffrn_measured_fraction_theta_max 0.999
_diffrn_measurement_device_type Enraf_Nonius_CAD4
_diffrn_measurement_method omega-2theta
_diffrn_radiation_monochromator graphite
_diffrn_radiation_source 'fine-focus sealed tube'
_diffrn_radiation_type MoK\a
_diffrn_radiation_wavelength 0.71073
_diffrn_reflns_av_R_equivalents 0.0859
_diffrn_reflns_av_sigmaI/netI 0.1690
_diffrn_reflns_limit_h_max 10
_diffrn_reflns_limit_h_min -10
_diffrn_reflns_limit_k_max 14
_diffrn_reflns_limit_k_min -14
_diffrn_reflns_limit_l_max 20
_diffrn_reflns_limit_l_min 0
_diffrn_reflns_number 6542
_diffrn_reflns_theta_full 21.96
_diffrn_reflns_theta_max 21.96
_diffrn_reflns_theta_min 2.05
_diffrn_standards_interval_count 200
_diffrn_standards_interval_time 120
_diffrn_standards_number 3
_exptl_absorpt_coefficient_mu 8.030
_exptl_crystal_colour red
_exptl_crystal_density_diffrn 1.876
_exptl_crystal_description irregular
_exptl_crystal_F_000 1376
_exptl_crystal_size_max 0.1
_exptl_crystal_size_mid 0.2
_exptl_crystal_size_min 0.1
_refine_diff_density_max 1.200
_refine_diff_density_min -0.814
_refine_diff_density_rms 0.163
_refine_ls_extinction_method none
_refine_ls_goodness_of_fit_ref 0.963
_refine_ls_hydrogen_treatment mixed
_refine_ls_matrix_type full
_refine_ls_number_parameters 435
_refine_ls_number_reflns 6298
_refine_ls_number_restraints 7
_refine_ls_restrained_S_all 0.963
_refine_ls_R_factor_all 0.2263
_refine_ls_R_factor_gt 0.0948
_refine_ls_shift/su_max 0.113
_refine_ls_shift/su_mean 0.011
_refine_ls_structure_factor_coef Fsqd
_refine_ls_weighting_details 'calc w=1/[\s^2^(Fo^2^)+(0.1255P)^2^+0.0000P] where P=(Fo^2^+2Fc^2^)/3'
_refine_ls_weighting_scheme calc
_refine_ls_wR_factor_gt 0.2090
_refine_ls_wR_factor_ref 0.2541
_reflns_number_gt 2694
_reflns_number_total 6298
_reflns_threshold_expression >2sigma(I)
_cod_data_source_file ja037007bsi20030701_034647_7.cif
_cod_data_source_block tri
_cod_original_cell_volume 2575(1)
_cod_database_code 4114358

loop_
_symmetry_equiv_pos_as_xyz
'x, y, z'
'-x, -y, -z'

loop_
_atom_site_label
_atom_site_type_symbol
_atom_site_fract_x
_atom_site_fract_y
_atom_site_fract_z
_atom_site_U_iso_or_equiv
_atom_site_adp_type
_atom_site_occupancy
_atom_site_symmetry_multiplicity
_atom_site_calc_flag
_atom_site_refinement_flags
Rb1 Rb 0.0554(2) 0.74055(17) 0.03951(10) 0.0639(6) Uani 1 1 d .
Rb2 Rb -1.1150(2) 0.9842(3) 0.40540(14) 0.1234(12) Uani 1 1 d .
Rb3 Rb -0.5702(5) 1.2771(3) 0.4465(2) 0.1876(19) Uani 1 1 d .
Ge1 Ge -0.7846(2) 1.0035(2) 0.30838(11) 0.0717(8) Uani 1 1 d .
Ge2 Ge -0.5410(2) 1.0129(2) 0.44167(11) 0.0791(9) Uani 1 1 d .
Ge3 Ge -0.5186(2) 0.9967(2) 0.24061(11) 0.0730(8) Uani 1 1 d .
Ge4 Ge -0.6627(3) 1.1568(2) 0.27876(13) 0.0845(9) Uani 1 1 d .
Ge5 Ge -0.4155(3) 0.8901(2) 0.36442(15) 0.0987(10) Uani 1 1 d .
Ge6 Ge -0.7724(3) 1.0946(2) 0.40942(13) 0.0906(9) Uani 1 1 d .
Ge7 Ge -0.7057(3) 0.8982(2) 0.43693(12) 0.0882(9) Uani 1 1 d .
Ge8 Ge -0.4249(3) 1.0850(3) 0.32195(14) 0.1048(11) Uani 1 1 d .
Ge9 Ge -0.6090(3) 0.8401(2) 0.31894(14) 0.0883(9) Uani 1 1 d .
O11 O -0.225(3) 0.860(3) -0.0227(12) 0.297(18) Uani 1 1 d .
O12 O 0.248(4) 0.5552(14) -0.0182(19) 0.285(19) Uani 1 1 d .
O13 O 0.293(4) 0.850(3) 0.0619(11) 0.36(2) Uani 1 1 d D
O14 O 0.014(3) 0.5479(17) 0.1224(12) 0.208(13) Uani 1 1 d .
O15 O 0.042(2) 0.8050(16) -0.1274(16) 0.195(13) Uani 1 1 d .
O16 O 0.027(3) 0.819(2) 0.1863(18) 0.256(18) Uani 1 1 d .
N11 N -0.244(3) 0.753(3) 0.157(2) 0.255(18) Uani 1 1 d .
N12 N 0.320(5) 0.7463(19) -0.074(3) 0.28(2) Uiso 1 1 d D
C101 C -0.185(2) 0.8472(17) -0.0922(10) 0.075(7) Uani 1 1 d .
H10A H -0.1963 0.7811 -0.0966 0.090 Uiso 1 1 calc R
H10B H -0.2390 0.8973 -0.1251 0.090 Uiso 1 1 calc R
C102 C -0.111(3) 0.834(2) 0.1993(14) 0.128(11) Uani 1 1 d .
H10C H -0.1510 0.8900 0.1646 0.153 Uiso 1 1 calc R
H10D H -0.1413 0.8470 0.2470 0.153 Uiso 1 1 calc R
C103 C 0.100(4) 0.4627(17) 0.100(2) 0.193(18) Uani 1 1 d .
H10E H 0.0497 0.4279 0.0776 0.232 Uiso 1 1 calc R
H10F H 0.1375 0.4161 0.1405 0.232 Uiso 1 1 calc R
C104 C -0.055(2) 0.8573(16) -0.1064(14) 0.080(8) Uani 1 1 d .
H10G H -0.0554 0.9209 -0.1403 0.096 Uiso 1 1 calc R
H10H H -0.0330 0.8689 -0.0623 0.096 Uiso 1 1 calc R
C105 C 0.241(3) 0.861(2) 0.1357(11) 0.105(10) Uani 1 1 d D
H10I H 0.2829 0.8033 0.1686 0.126 Uiso 1 1 calc R
H10J H 0.2656 0.9204 0.1445 0.126 Uiso 1 1 calc R
C106 C 0.177(3) 0.824(2) -0.1520(13) 0.108(10) Uani 1 1 d .
H10K H 0.1945 0.8332 -0.2037 0.129 Uiso 1 1 calc R
H10L H 0.1924 0.8823 -0.1373 0.129 Uiso 1 1 calc R
C107 C 0.263(3) 0.729(4) -0.1161(12) 0.22(2) Uani 1 1 d .
H10M H 0.2064 0.6797 -0.0928 0.263 Uiso 1 1 calc R
H10N H 0.3282 0.7013 -0.1520 0.263 Uiso 1 1 calc R
C108 C -0.303(3) 0.834(3) 0.0990(17) 0.20(2) Uani 1 1 d .
H10O H -0.4009 0.8405 0.1076 0.244 Uiso 1 1 calc R
H10P H -0.2797 0.8972 0.1025 0.244 Uiso 1 1 calc R
C110 C -0.092(2) 0.571(3) 0.183(3) 0.32(3) Uani 1 1 d D
H11A H -0.0633 0.6167 0.2066 0.378 Uiso 1 1 calc R
H11B H -0.1019 0.5096 0.2181 0.378 Uiso 1 1 calc R
C111 C 0.110(2) 0.867(2) 0.1486(14) 0.110(11) Uani 1 1 d .
H11C H 0.0814 0.9326 0.1606 0.132 Uiso 1 1 calc R
H11D H 0.0836 0.8749 0.1011 0.132 Uiso 1 1 calc R
C112 C -0.148(4) 0.742(3) 0.1929(17) 0.176(15) Uani 1 1 d .
H11E H -0.0697 0.7024 0.1712 0.211 Uiso 1 1 calc R
H11F H -0.1728 0.7045 0.2405 0.211 Uiso 1 1 calc R
C113 C -0.230(3) 0.619(4) 0.157(2) 0.40(2) Uani 1 1 d D
H11G H -0.3033 0.5906 0.1888 0.485 Uiso 1 1 calc R
H11H H -0.2331 0.6087 0.1090 0.485 Uiso 1 1 calc R
C114 C 0.211(3) 0.506(4) 0.0467(15) 0.20(2) Uani 1 1 d .
H11I H 0.2388 0.5464 0.0750 0.243 Uiso 1 1 calc R
H11J H 0.2808 0.4470 0.0494 0.243 Uiso 1 1 calc R
C115 C 0.325(3) 0.8296(17) 0.0075(13) 0.203(14) Uani 1 1 d D
H11K H 0.3133 0.8922 0.0238 0.244 Uiso 1 1 calc R
H11L H 0.3982 0.7825 0.0292 0.244 Uiso 1 1 calc R
C116 C 0.348(3) 0.846(3) -0.0754(14) 0.52(4) Uani 1 1 d D
H11M H 0.2825 0.9001 -0.0987 0.623 Uiso 1 1 calc R
H11N H 0.4395 0.8554 -0.0953 0.623 Uiso 1 1 calc R
C117 C 0.372(6) 0.645(4) -0.0374(19) 0.85(13) Uani 1 1 d D
H11O H 0.4000 0.6484 0.0075 1.022 Uiso 1 1 calc R
H11P H 0.4518 0.6179 -0.0665 1.022 Uiso 1 1 calc R
C118 C -0.262(3) 0.8192(18) 0.0309(13) 0.126(13) Uani 1 1 d .
H11Q H -0.1909 0.7610 0.0385 0.151 Uiso 1 1 calc R
H11R H -0.3377 0.7938 0.0208 0.151 Uiso 1 1 calc R
C6 C -0.992(5) 1.363(5) 0.569(3) 0.65(11) Uani 1 1 d D
N6 N -0.031(6) 1.350(5) 0.333(3) 0.49(5) Uani 1 1 d .
C7 C -1.033(9) 1.333(10) 0.626(4) 0.55(8) Uani 1 1 d .
N4 N -0.655(7) 1.420(3) 0.309(3) 0.40(4) Uani 1 1 d .
C4 C -0.093(7) 1.264(8) 0.316(4) 0.49(4) Uani 1 1 d .
C3 C -0.468(6) 1.447(5) 0.750(4) 0.34(4) Uani 1 1 d .
C2 C -0.584(6) 1.490(6) 0.215(3) 0.34(3) Uani 1 1 d .
N2 N -0.280(3) 1.299(3) 0.378(2) 0.27(2) Uani 1 1 d D
C1 C -0.151(5) 1.334(6) 0.368(4) 0.46(6) Uani 1 1 d D
N1 N -0.869(5) 1.342(5) 0.521(3) 0.36(3) Uiso 1 1 d D
N5 N -1.032(6) 1.258(4) 0.590(3) 0.29(3) Uiso 1 1 d .
N7 N -0.312(7) 1.485(5) 0.734(4) 0.37(4) Uiso 1 1 d .
N3 N -0.552(5) 1.425(3) 0.5572(18) 0.26(2) Uani 1 1 d .
C8 C -0.435(6) 1.433(4) 0.525(3) 0.25(3) Uiso 1 1 d .

loop_
_atom_site_aniso_label
_atom_site_aniso_U_11
_atom_site_aniso_U_22
_atom_site_aniso_U_33
_atom_site_aniso_U_23
_atom_site_aniso_U_13
_atom_site_aniso_U_12
Rb1 0.0561(13) 0.0861(17) 0.0536(12) -0.0259(12) -0.0092(10) -0.0059(12)
Rb2 0.0627(16) 0.251(4) 0.0702(16) -0.046(2) 0.0038(13) -0.053(2)
Rb3 0.274(5) 0.121(3) 0.178(4) -0.035(3) -0.026(4) -0.052(3)
Ge1 0.0526(14) 0.126(2) 0.0468(13) -0.0253(14) -0.0127(11) -0.0241(14)
Ge2 0.0572(15) 0.154(3) 0.0390(12) -0.0353(15) -0.0074(11) -0.0292(16)
Ge3 0.0697(16) 0.120(2) 0.0349(12) -0.0287(13) 0.0014(11) -0.0190(15)
Ge4 0.093(2) 0.094(2) 0.0667(16) -0.0199(15) -0.0033(15) -0.0168(16)
Ge5 0.0831(19) 0.137(3) 0.0850(18) -0.0574(18) -0.0380(15) 0.0238(18)
Ge6 0.0875(19) 0.129(2) 0.0541(15) -0.0386(16) -0.0093(14) 0.0079(18)
Ge7 0.109(2) 0.126(2) 0.0428(14) -0.0135(15) -0.0028(14) -0.0599(18)
Ge8 0.111(2) 0.159(3) 0.0644(17) -0.0008(18) -0.0236(16) -0.086(2)
Ge9 0.101(2) 0.102(2) 0.0705(17) -0.0306(16) -0.0110(15) -0.0224(17)
O11 0.33(3) 0.56(5) 0.084(17) -0.09(2) 0.06(2) -0.31(3)
O12 0.54(5) 0.025(12) 0.35(4) -0.056(18) -0.19(4) -0.04(2)
O13 0.49(5) 0.53(6) 0.14(2) -0.05(3) -0.17(3) -0.21(5)
O14 0.25(3) 0.124(19) 0.142(19) 0.049(15) 0.114(18) 0.027(19)
O15 0.110(17) 0.124(19) 0.32(3) -0.06(2) 0.09(2) -0.011(15)
O16 0.22(3) 0.17(2) 0.31(4) 0.01(2) 0.12(3) -0.06(2)
N11 0.18(2) 0.26(3) 0.33(4) 0.16(3) -0.16(3) -0.19(2)
C101 0.089(17) 0.087(18) 0.051(13) -0.014(13) -0.034(13) 0.000(15)
C102 0.20(3) 0.13(2) 0.081(18) -0.060(18) 0.03(2) -0.08(3)
C103 0.31(4) 0.004(15) 0.31(4) -0.01(2) -0.23(4) -0.01(2)
C104 0.036(14) 0.052(16) 0.15(2) -0.035(16) -0.015(15) 0.005(12)
C105 0.14(2) 0.12(2) 0.058(15) -0.044(15) -0.036(16) 0.02(2)
C106 0.13(2) 0.14(3) 0.064(17) -0.006(17) -0.007(17) -0.05(2)
C107 0.078(19) 0.54(7) 0.019(13) 0.03(2) -0.029(13) -0.09(3)
C108 0.08(2) 0.34(6) 0.10(3) 0.01(3) 0.00(2) 0.07(3)
C110 0.056(19) 0.27(4) 0.43(6) 0.31(4) -0.05(3) -0.03(2)
C111 0.067(16) 0.14(3) 0.11(2) 0.074(18) -0.047(16) -0.061(17)
C112 0.23(4) 0.25(4) 0.13(3) -0.10(3) -0.04(3) -0.12(3)
C113 0.46(5) 0.73(7) 0.18(4) -0.22(5) 0.17(4) -0.50(7)
C114 0.07(2) 0.41(6) 0.09(2) -0.11(3) 0.006(17) 0.11(3)
C115 0.34(3) 0.039(15) 0.31(4) 0.058(18) -0.30(3) -0.109(18)
C116 0.21(3) 0.82(8) 0.40(6) 0.49(6) -0.20(3) -0.40(4)
C117 0.23(6) 2.0(4) 0.02(2) 0.00(7) 0.07(3) 0.23(12)
C118 0.16(3) 0.09(2) 0.051(16) 0.015(15) 0.044(17) 0.074(19)
C6 1.5(3) 0.16(5) 0.23(7) -0.13(5) -0.02(12) -0.08(11)
N6 0.40(7) 0.45(7) 0.39(7) 0.30(6) -0.09(6) 0.07(7)
C7 0.39(11) 1.0(2) 0.26(8) -0.32(11) 0.00(7) 0.01(13)
N4 0.75(11) 0.19(4) 0.30(6) 0.04(4) -0.20(7) -0.13(6)
C4 0.41(6) 0.87(12) 0.30(9) -0.05(9) 0.04(7) -0.501
C3 0.22(6) 0.37(8) 0.47(11) -0.18(8) 0.01(7) -0.07(6)
C2 0.32(5) 0.65(10) 0.18(4) -0.19(5) 0.07(4) -0.35(6)
N2 0.35(5) 0.30(5) 0.18(4) -0.04(3) -0.02(4) -0.16(4)
C1 0.58(11) 0.40(8) 0.39(11) -0.02(7) 0.21(9) -0.38(8)
N3 0.33(5) 0.31(5) 0.13(3) 0.02(3) 0.00(3) -0.08(4)

loop_
_atom_type_symbol
_atom_type_description
_atom_type_scat_dispersion_real
_atom_type_scat_dispersion_imag
_atom_type_scat_source
C C 0.0033 0.0016 'International Tables Vol C Tables 4.2.6.8 and 6.1.1.4'
N N 0.0061 0.0033 'International Tables Vol C Tables 4.2.6.8 and 6.1.1.4'
O O 0.0106 0.0060 'International Tables Vol C Tables 4.2.6.8 and 6.1.1.4'
Ge Ge 0.1547 1.8001 'International Tables Vol C Tables 4.2.6.8 and 6.1.1.4'
Rb Rb -0.9393 2.9676 'International Tables Vol C Tables 4.2.6.8 and 6.1.1.4'
H H 0.0000 0.0000 'International Tables Vol C Tables 4.2.6.8 and 6.1.1.4'

loop_
_geom_angle_atom_site_label_1
_geom_angle_atom_site_label_2
_geom_angle_atom_site_label_3
_geom_angle
_geom_angle_site_symmetry_1
_geom_angle_site_symmetry_3
O14 Rb1 C115 127.3(7) . .
O14 Rb1 O15 123.8(7) . .
C115 Rb1 O15 85.6(6) . .
O14 Rb1 C104 129.0(8) . .
C115 Rb1 C104 94.9(6) . .
O15 Rb1 C104 21.4(5) . .
O14 Rb1 O16 88.7(7) . .
C115 Rb1 O16 83.0(7) . .
O15 Rb1 O16 145.1(6) . .
C104 Rb1 O16 127.9(7) . .
O14 Rb1 N12 116.6(7) . .
C115 Rb1 N12 40.1(9) . .
O15 Rb1 N12 57.5(9) . .
C104 Rb1 N12 75.8(9) . .
O16 Rb1 N12 122.6(10) . .
O14 Rb1 C111 106.7(7) . .
C115 Rb1 C111 62.3(6) . .
O15 Rb1 C111 129.5(6) . .
C104 Rb1 C111 118.9(6) . .
O16 Rb1 C111 21.9(5) . .
N12 Rb1 C111 102.4(9) . .
O14 Rb1 O12 65.8(7) . .
C115 Rb1 O12 82.5(8) . .
O15 Rb1 O12 77.9(7) . .
C104 Rb1 O12 98.2(7) . .
O16 Rb1 O12 132.5(8) . .
N12 Rb1 O12 52.2(8) . .
C111 Rb1 O12 129.3(7) . .
O14 Rb1 C118 93.3(7) . .
C115 Rb1 C118 138.2(7) . .
O15 Rb1 C118 77.7(6) . .
C104 Rb1 C118 58.7(6) . .
O16 Rb1 C118 89.3(8) . .
N12 Rb1 C118 134.5(9) . .
C111 Rb1 C118 100.3(7) . .
O12 Rb1 C118 129.4(8) . .
O14 Rb1 O13 122.3(9) . .
C115 Rb1 O13 20.5(6) . .
O15 Rb1 O13 102.8(6) . .
C104 Rb1 O13 107.0(7) . .
O16 Rb1 O13 62.5(7) . .
N12 Rb1 O13 60.4(9) . .
C111 Rb1 O13 42.1(6) . .
O12 Rb1 O13 97.0(9) . .
C118 Rb1 O13 131.5(9) . .
O14 Rb1 O11 109.4(8) . .
C115 Rb1 O11 123.2(7) . .
O15 Rb1 O11 59.6(6) . .
C104 Rb1 O11 39.5(5) . .
O16 Rb1 O11 100.5(8) . .
N12 Rb1 O11 115.2(9) . .
C111 Rb1 O11 105.2(7) . .
O12 Rb1 O11 125.0(8) . .
C118 Rb1 O11 19.7(5) . .
O13 Rb1 O11 123.6(9) . .
O14 Rb1 C114 43.9(7) . .
C115 Rb1 C114 94.3(8) . .
O15 Rb1 C114 98.7(6) . .
C104 Rb1 C114 117.2(7) . .
O16 Rb1 C114 114.8(7) . .
N12 Rb1 C114 72.8(7) . .
C111 Rb1 C114 120.2(7) . .
O12 Rb1 C114 23.3(7) . .
C118 Rb1 C114 125.8(9) . .
O13 Rb1 C114 102.4(10) . .
O11 Rb1 C114 131.5(9) . .
N5 Rb2 Ge6 86.2(10) 2_376 2_376
N5 Rb2 Ge1 76.5(9) 2_376 .
Ge6 Rb2 Ge1 132.61(10) 2_376 .
N5 Rb2 Ge8 120.3(10) 2_376 1_455
Ge6 Rb2 Ge8 104.65(9) 2_376 1_455
Ge1 Rb2 Ge8 122.26(9) . 1_455
N5 Rb2 Ge5 82.2(10) 2_376 1_455
Ge6 Rb2 Ge5 87.55(9) 2_376 1_455
Ge1 Rb2 Ge5 131.79(10) . 1_455
Ge8 Rb2 Ge5 41.31(7) 1_455 1_455
N5 Rb2 Ge7 127.3(9) 2_376 2_376
Ge6 Rb2 Ge7 41.49(7) 2_376 2_376
Ge1 Rb2 Ge7 129.44(10) . 2_376
Ge8 Rb2 Ge7 86.31(9) 1_455 2_376
Ge5 Rb2 Ge7 97.79(8) 1_455 2_376
N5 Rb2 Ge6 97.3(9) 2_376 .
Ge6 Rb2 Ge6 103.01(8) 2_376 .
Ge1 Rb2 Ge6 38.72(6) . .
Ge8 Rb2 Ge6 134.12(12) 1_455 .
Ge5 Rb2 Ge6 169.39(9) 1_455 .
Ge7 Rb2 Ge6 90.93(8) 2_376 .
N5 Rb2 Ge7 61.0(9) 2_376 .
Ge6 Rb2 Ge7 92.97(8) 2_376 .
Ge1 Rb2 Ge7 40.15(5) . .
Ge8 Rb2 Ge7 162.35(9) 1_455 .
Ge5 Rb2 Ge7 143.00(12) 1_455 .
Ge7 Rb2 Ge7 106.90(8) 2_376 .
Ge6 Rb2 Ge7 37.01(6) . .
N5 Rb2 Ge2 107.9(9) 2_376 2_376
Ge6 Rb2 Ge2 36.48(6) 2_376 2_376
Ge1 Rb2 Ge2 165.15(9) . 2_376
Ge8 Rb2 Ge2 68.45(7) 1_455 2_376
Ge5 Rb2 Ge2 63.03(6) 1_455 2_376
Ge7 Rb2 Ge2 36.69(6) 2_376 2_376
Ge6 Rb2 Ge2 126.66(9) . 2_376
Ge7 Rb2 Ge2 129.02(8) . 2_376
N5 Rb2 Rb2 93.4(10) 2_376 2_376
Ge6 Rb2 Rb2 56.39(7) 2_376 2_376
Ge1 Rb2 Rb2 80.68(7) . 2_376
Ge8 Rb2 Rb2 141.60(13) 1_455 2_376
Ge5 Rb2 Rb2 143.93(11) 1_455 2_376
Ge7 Rb2 Rb2 56.98(7) 2_376 2_376
Ge6 Rb2 Rb2 46.62(6) . 2_376
Ge7 Rb2 Rb2 49.92(6) . 2_376
Ge2 Rb2 Rb2 84.86(7) 2_376 2_376
N5 Rb2 Rb3 66.9(10) 2_376 2_376
Ge6 Rb2 Rb3 45.44(8) 2_376 2_376
Ge1 Rb2 Rb3 143.37(11) . 2_376
Ge8 Rb2 Rb3 80.04(8) 1_455 2_376
Ge5 Rb2 Rb3 46.18(8) 1_455 2_376
Ge7 Rb2 Rb3 75.69(7) 2_376 2_376
Ge6 Rb2 Rb3 143.08(9) . 2_376
Ge7 Rb2 Rb3 114.09(10) . 2_376
Ge2 Rb2 Rb3 42.90(7) 2_376 2_376
Rb2 Rb2 Rb3 99.21(9) 2_376 2_376
N2 Rb3 N4 84.7(15) . .
N2 Rb3 N1 157.6(14) . .
N4 Rb3 N1 87.5(18) . .
N2 Rb3 N3 89.9(11) . .
N4 Rb3 N3 105.3(12) . .
N1 Rb3 N3 72.0(14) . .
N2 Rb3 C8 68.7(12) . .
N4 Rb3 C8 101.5(14) . .
N1 Rb3 C8 92.5(15) . .
N3 Rb3 C8 21.2(10) . .
N2 Rb3 Ge2 96.4(8) . .
N4 Rb3 Ge2 113.6(9) . .
N1 Rb3 Ge2 106.0(11) . .
N3 Rb3 Ge2 141.0(7) . .
C8 Rb3 Ge2 140.5(9) . .
N2 Rb3 Ge6 124.6(8) . .
N4 Rb3 Ge6 87.8(10) . .
N1 Rb3 Ge6 75.9(11) . .
N3 Rb3 Ge6 144.5(7) . .
C8 Rb3 Ge6 164.9(10) . .
Ge2 Rb3 Ge6 39.20(7) . .
N2 Rb3 Ge5 113.1(7) . 2_476
N4 Rb3 Ge5 162.1(14) . 2_476
N1 Rb3 Ge5 75.2(11) . 2_476
N3 Rb3 Ge5 74.2(6) . 2_476
C8 Rb3 Ge5 84.2(10) . 2_476
Ge2 Rb3 Ge5 68.00(9) . 2_476
Ge6 Rb3 Ge5 83.46(10) . 2_476
N2 Rb3 Ge8 68.2(8) . .
N4 Rb3 Ge8 84.7(11) . .
N1 Rb3 Ge8 131.8(11) . .
N3 Rb3 Ge8 155.3(9) . .
C8 Rb3 Ge8 135.6(10) . .
Ge2 Rb3 Ge8 38.51(7) . .
Ge6 Rb3 Ge8 56.40(8) . .
Ge5 Rb3 Ge8 103.24(11) 2_476 .
N2 Rb3 Ge7 67.7(7) . 2_476
N4 Rb3 Ge7 152.0(14) . 2_476
N1 Rb3 Ge7 119.9(11) . 2_476
N3 Rb3 Ge7 80.1(8) . 2_476
C8 Rb3 Ge7 73.4(9) . 2_476
Ge2 Rb3 Ge7 67.12(9) . 2_476
Ge6 Rb3 Ge7 103.68(11) . 2_476
Ge5 Rb3 Ge7 45.93(7) 2_476 2_476
Ge8 Rb3 Ge7 80.93(10) . 2_476
N2 Rb3 Ge2 94.1(8) . 2_476
N4 Rb3 Ge2 149.4(10) . 2_476
N1 Rb3 Ge2 103.2(11) . 2_476
N3 Rb3 Ge2 105.3(7) . 2_476
C8 Rb3 Ge2 106.5(9) . 2_476
Ge2 Rb3 Ge2 35.99(7) . 2_476
Ge6 Rb3 Ge2 67.68(8) . 2_476
Ge5 Rb3 Ge2 36.87(6) 2_476 2_476
Ge8 Rb3 Ge2 66.71(8) . 2_476
Ge7 Rb3 Ge2 36.64(6) 2_476 2_476
N2 Rb3 Rb2 144.2(8) . 2_376
N4 Rb3 Rb2 120.3(12) . 2_376
N1 Rb3 Rb2 56.5(11) . 2_376
N3 Rb3 Rb2 105.6(7) . 2_376
C8 Rb3 Rb2 123.4(10) . 2_376
Ge2 Rb3 Rb2 51.68(7) . 2_376
Ge6 Rb3 Rb2 41.86(6) . 2_376
Ge5 Rb3 Rb2 45.36(7) 2_476 2_376
Ge8 Rb3 Rb2 87.67(9) . 2_376
Ge7 Rb3 Rb2 83.11(8) 2_476 2_376
Ge2 Rb3 Rb2 51.00(7) 2_476 2_376
Ge4 Ge1 Ge9 109.99(12) . .
Ge4 Ge1 Ge6 60.87(10) . .
Ge9 Ge1 Ge6 109.81(11) . .
Ge4 Ge1 Ge7 104.40(11) . .
Ge9 Ge1 Ge7 57.92(10) . .
Ge6 Ge1 Ge7 59.15(10) . .
Ge4 Ge1 Ge3 57.58(9) . .
Ge9 Ge1 Ge3 57.34(10) . .
Ge6 Ge1 Ge3 100.20(11) . .
Ge7 Ge1 Ge3 93.53(10) . .
Ge4 Ge1 Rb2 127.47(12) . .
Ge9 Ge1 Rb2 116.41(12) . .
Ge6 Ge1 Rb2 80.84(10) . .
Ge7 Ge1 Rb2 81.62(9) . .
Ge3 Ge1 Rb2 173.68(12) . .
Ge2 Ge2 Ge6 127.00(16) 2_476 .
Ge2 Ge2 Ge8 126.88(16) 2_476 .
Ge6 Ge2 Ge8 93.55(12) . .
Ge2 Ge2 Ge5 114.30(17) 2_476 .
Ge6 Ge2 Ge5 114.44(12) . .
Ge8 Ge2 Ge5 62.76(12) . .
Ge2 Ge2 Ge7 114.51(17) 2_476 .
Ge6 Ge2 Ge7 62.64(12) . .
Ge8 Ge2 Ge7 114.35(12) . .
Ge5 Ge2 Ge7 73.48(12) . .
Ge2 Ge2 Rb3 83.12(16) 2_476 .
Ge6 Ge2 Rb3 73.91(13) . .
Ge8 Ge2 Rb3 76.66(13) . .
Ge5 Ge2 Rb3 138.62(14) . .
Ge7 Ge2 Rb3 135.34(14) . .
Ge2 Ge2 Rb3 60.89(14) 2_476 2_476
Ge6 Ge2 Rb3 126.87(13) . 2_476
Ge8 Ge2 Rb3 123.94(14) . 2_476
Ge5 Ge2 Rb3 65.37(11) . 2_476
Ge7 Ge2 Rb3 67.64(11) . 2_476
Rb3 Ge2 Rb3 144.01(7) . 2_476
Ge2 Ge2 Rb2 73.53(10) 2_476 2_376
Ge6 Ge2 Rb2 57.83(8) . 2_376
Ge8 Ge2 Rb2 149.82(13) . 2_376
Ge5 Ge2 Rb2 134.51(13) . 2_376
Ge7 Ge2 Rb2 63.57(9) . 2_376
Rb3 Ge2 Rb2 85.43(11) . 2_376
Rb3 Ge2 Rb2 84.40(10) 2_476 2_376
Ge8 Ge3 Ge9 108.72(11) . .
Ge8 Ge3 Ge4 60.47(11) . .
Ge9 Ge3 Ge4 109.17(12) . .
Ge8 Ge3 Ge5 58.92(10) . .
Ge9 Ge3 Ge5 56.82(10) . .
Ge4 Ge3 Ge5 103.20(11) . .
Ge8 Ge3 Ge1 98.74(11) . .
Ge9 Ge3 Ge1 57.12(10) . .
Ge4 Ge3 Ge1 56.91(10) . .
Ge5 Ge3 Ge1 91.62(10) . .
Ge1 Ge4 Ge3 65.51(10) . .
Ge1 Ge4 Ge8 104.09(13) . .
Ge3 Ge4 Ge8 59.58(11) . .
Ge1 Ge4 Ge6 59.77(10) . .
Ge3 Ge4 Ge6 104.97(13) . .
Ge8 Ge4 Ge6 88.61(12) . .
Ge2 Ge5 Ge9 102.06(12) . .
Ge2 Ge5 Ge8 57.97(11) . .
Ge9 Ge5 Ge8 108.82(13) . .
Ge2 Ge5 Ge3 95.19(12) . .
Ge9 Ge5 Ge3 58.40(10) . .
Ge8 Ge5 Ge3 57.45(10) . .
Ge2 Ge5 Rb2 80.82(10) . 1_655
Ge9 Ge5 Rb2 171.94(13) . 1_655
Ge8 Ge5 Rb2 66.15(10) . 1_655
Ge3 Ge5 Rb2 114.06(12) . 1_655
Ge2 Ge5 Rb3 77.76(11) . 2_476
Ge9 Ge5 Rb3 99.49(14) . 2_476
Ge8 Ge5 Rb3 130.96(12) . 2_476
Ge3 Ge5 Rb3 155.28(14) . 2_476
Rb2 Ge5 Rb3 88.46(10) 1_655 2_476
Ge2 Ge6 Ge1 99.23(12) . .
Ge2 Ge6 Ge4 88.60(11) . .
Ge1 Ge6 Ge4 59.37(10) . .
Ge2 Ge6 Ge7 59.54(11) . .
Ge1 Ge6 Ge7 63.11(10) . .
Ge4 Ge6 Ge7 106.23(12) . .
Ge2 Ge6 Rb2 85.69(10) . 2_376
Ge1 Ge6 Rb2 125.89(13) . 2_376
Ge4 Ge6 Rb2 172.84(13) . 2_376
Ge7 Ge6 Rb2 74.50(10) . 2_376
Ge2 Ge6 Rb3 66.89(12) . .
Ge1 Ge6 Rb3 138.90(13) . .
Ge4 Ge6 Rb3 81.07(12) . .
Ge7 Ge6 Rb3 125.46(13) . .
Rb2 Ge6 Rb3 92.69(10) 2_376 .
Ge2 Ge6 Rb2 132.91(14) . .
Ge1 Ge6 Rb2 60.45(9) . .
Ge4 Ge6 Rb2 110.12(11) . .
Ge7 Ge6 Rb2 73.63(11) . .
Rb2 Ge6 Rb2 76.99(8) 2_376 .
Rb3 Ge6 Rb2 155.49(12) . .
Ge2 Ge7 Ge9 100.98(12) . .
Ge2 Ge7 Ge6 57.81(11) . .
Ge9 Ge7 Ge6 108.81(12) . .
Ge2 Ge7 Ge1 94.50(11) . .
Ge9 Ge7 Ge1 58.19(10) . .
Ge6 Ge7 Ge1 57.74(10) . .
Ge2 Ge7 Rb2 79.74(9) . 2_376
Ge9 Ge7 Rb2 171.20(13) . 2_376
Ge6 Ge7 Rb2 64.01(9) . 2_376
Ge1 Ge7 Rb2 113.05(12) . 2_376
Ge2 Ge7 Rb3 75.72(11) . 2_476
Ge9 Ge7 Rb3 96.46(13) . 2_476
Ge6 Ge7 Rb3 129.96(12) . 2_476
Ge1 Ge7 Rb3 151.11(13) . 2_476
Rb2 Ge7 Rb3 92.21(9) 2_376 2_476
Ge2 Ge7 Rb2 126.94(13) . .
Ge9 Ge7 Rb2 99.94(10) . .
Ge6 Ge7 Rb2 69.36(10) . .
Ge1 Ge7 Rb2 58.23(8) . .
Rb2 Ge7 Rb2 73.10(8) 2_376 .
Rb3 Ge7 Rb2 147.98(10) 2_476 .
Ge2 Ge8 Ge3 100.27(12) . .
Ge2 Ge8 Ge4 88.66(12) . .
Ge3 Ge8 Ge4 59.95(10) . .
Ge2 Ge8 Ge5 59.27(11) . .
Ge3 Ge8 Ge5 63.64(11) . .
Ge4 Ge8 Ge5 106.27(13) . .
Ge2 Ge8 Rb2 84.53(10) . 1_655
Ge3 Ge8 Rb2 124.06(14) . 1_655
Ge4 Ge8 Rb2 172.65(13) . 1_655
Ge5 Ge8 Rb2 72.54(11) . 1_655
Ge2 Ge8 Rb3 64.83(11) . .
Ge3 Ge8 Rb3 137.12(14) . .
Ge4 Ge8 Rb3 78.96(13) . .
Ge5 Ge8 Rb3 123.55(12) . .
Rb2 Ge8 Rb3 95.58(11) 1_655 .
Ge5 Ge9 Ge7 73.01(11) . .
Ge5 Ge9 Ge1 101.83(13) . .
Ge7 Ge9 Ge1 63.89(10) . .
Ge5 Ge9 Ge3 64.79(11) . .
Ge7 Ge9 Ge3 102.53(13) . .
Ge1 Ge9 Ge3 65.54(10) . .
C118 O11 C101 141(4) . .
C118 O11 Rb1 77(2) . .
C101 O11 Rb1 95.8(19) . .
C114 O12 C117 124(3) . .
C114 O12 Rb1 82(2) . .
C117 O12 Rb1 81.2(14) . .
C105 O13 Rb1 96(2) . .
C103 O14 C110 139(2) . .
C103 O14 Rb1 116.4(18) . .
C110 O14 Rb1 104.2(18) . .
C104 O15 C106 131(3) . .
C104 O15 Rb1 80(2) . .
C106 O15 Rb1 100.6(18) . .
C111 O16 C102 135(3) . .
C111 O16 Rb1 78(2) . .
C102 O16 Rb1 98(2) . .
C112 N11 C108 135(3) . .
C112 N11 C113 96(3) . .
C108 N11 C113 122(3) . .
C112 N11 Rb1 73(2) . .
C108 N11 Rb1 86.2(18) . .
C113 N11 Rb1 85.2(18) . .
C107 N12 C116 123(4) . .
C107 N12 C117 101(4) . .
C116 N12 C117 135(5) . .
C107 N12 Rb1 90(3) . .
C116 N12 Rb1 100(2) . .
C117 N12 Rb1 88(3) . .
C104 C101 O11 106(2) . .
C104 C101 Rb1 57.9(13) . .
O11 C101 Rb1 62.1(17) . .
O16 C102 C112 105(3) . .
O16 C102 Rb1 61(2) . .
C112 C102 Rb1 65.7(17) . .
O14 C103 C114 105(2) . .
O14 C103 Rb1 43.4(12) . .
C114 C103 Rb1 62.4(18) . .
O15 C104 C101 132(3) . .
O15 C104 Rb1 79(2) . .
C101 C104 Rb1 101.1(16) . .
C111 C105 O13 113(3) . .
C111 C105 Rb1 58.8(18) . .
O13 C105 Rb1 60.8(17) . .
C107 C106 O15 103(2) . .
C107 C106 Rb1 66.9(13) . .
O15 C106 Rb1 57.1(15) . .
N12 C107 C106 111(4) . .
N12 C107 Rb1 70(3) . .
C106 C107 Rb1 88.9(17) . .
C118 C108 N11 115(3) . .
C118 C108 Rb1 58.3(17) . .
N11 C108 Rb1 70.0(17) . .
O14 C110 C113 112(4) . .
O14 C110 Rb1 51.4(12) . .
C113 C110 Rb1 88(2) . .
O16 C111 C105 139(3) . .
O16 C111 Rb1 80(2) . .
C105 C111 Rb1 101(2) . .
N11 C112 C102 115(4) . .
N11 C112 Rb1 87(2) . .
C102 C112 Rb1 91.2(19) . .
C110 C113 N11 104(3) . .
O12 C114 C103 148(3) . .
O12 C114 Rb1 74(2) . .
C103 C114 Rb1 93.5(17) . .
C116 C115 Rb1 100.6(14) . .
N12 C116 C115 92(3) . .
N12 C116 Rb1 57(2) . .
C115 C116 Rb1 55.3(12) . .
N12 C117 O12 115(4) . .
N12 C117 Rb1 67(3) . .
O12 C117 Rb1 66.5(16) . .
O11 C118 C108 140(4) . .
O11 C118 Rb1 83(2) . .
C108 C118 Rb1 100(2) . .
C7 C6 N1 138(8) . .
C7 C6 N5 60(7) . .
N1 C6 N5 100(5) . .
C1 N6 C4 63(6) . .
C6 C7 N5 75(6) . .
N7 N4 C2 45(4) 2_486 .
N7 N4 Rb3 154(5) 2_486 .
C2 N4 Rb3 143(4) . .
C1 C4 N6 51(5) . .
C2 C3 N7 50(4) 2_486 .
N7 C2 C3 76(5) 2_486 2_486
N7 C2 N4 46(3) 2_486 .
C3 C2 N4 89(4) 2_486 .
C1 N2 Rb3 156(4) . .
N6 C1 N2 154(8) . .
N6 C1 C4 66(6) . .
N2 C1 C4 90(5) . .
C6 N1 Rb3 167(5) . .
C7 N5 C6 45(5) . .
C7 N5 Rb2 139(6) . 2_376
C6 N5 Rb2 139(3) . 2_376
C2 N7 N4 90(6) 2_486 2_486
C2 N7 C3 54(4) 2_486 .
N4 N7 C3 100(6) 2_486 .
C8 N3 Rb3 86(4) . .
N3 C8 Rb3 72(4) . .

loop_
_geom_bond_atom_site_label_1
_geom_bond_atom_site_label_2
_geom_bond_distance
_geom_bond_site_symmetry_2
Rb1 O14 2.86(2) .
Rb1 C115 3.13(2) .
Rb1 O15 3.16(3) .
Rb1 C104 3.16(3) .
Rb1 O16 3.22(4) .
Rb1 N12 3.19(5) .
Rb1 C111 3.20(3) .
Rb1 O12 3.21(3) .
Rb1 C118 3.20(3) .
Rb1 O13 3.23(4) .
Rb1 O11 3.26(3) .
Rb1 C114 3.31(4) .
Rb2 N5 3.38(6) 2_376
Rb2 Ge6 3.563(4) 2_376
Rb2 Ge1 3.598(3) .
Rb2 Ge8 3.640(4) 1_455
Rb2 Ge5 3.797(4) 1_455
Rb2 Ge7 3.820(4) 2_376
Rb2 Ge6 4.083(4) .
Rb2 Ge7 4.186(4) .
Rb2 Ge2 4.198(3) 2_376
Rb2 Rb2 4.777(5) 2_376
Rb2 Rb3 5.334(5) 2_376
Rb3 N2 3.08(3) .
Rb3 N4 3.06(5) .
Rb3 N1 3.19(5) .
Rb3 N3 3.33(4) .
Rb3 C8 3.49(6) .
Rb3 Ge2 3.642(5) .
Rb3 Ge6 3.805(5) .
Rb3 Ge5 3.850(5) 2_476
Rb3 Ge8 3.916(6) .
Rb3 Ge7 3.950(6) 2_476
Rb3 Ge2 4.139(5) 2_476
Rb3 Rb2 5.334(5) 2_376
Ge1 Ge4 2.576(4) .
Ge1 Ge9 2.582(4) .
Ge1 Ge6 2.587(4) .
Ge1 Ge7 2.728(3) .
Ge1 Ge3 2.798(3) .
Ge2 Ge2 2.450(4) 2_476
Ge2 Ge6 2.503(4) .
Ge2 Ge8 2.506(4) .
Ge2 Ge5 2.541(4) .
Ge2 Ge7 2.549(4) .
Ge2 Rb3 4.139(5) 2_476
Ge2 Rb2 4.198(3) 2_376
Ge3 Ge8 2.586(4) .
Ge3 Ge9 2.588(4) .
Ge3 Ge4 2.596(4) .
Ge3 Ge5 2.749(4) .
Ge4 Ge8 2.609(4) .
Ge4 Ge6 2.615(4) .
Ge5 Ge9 2.543(4) .
Ge5 Ge8 2.628(5) .
Ge5 Rb2 3.797(4) 1_655
Ge5 Rb3 3.850(5) 2_476
Ge6 Ge7 2.626(4) .
Ge6 Rb2 3.563(4) 2_376
Ge7 Ge9 2.574(4) .
Ge7 Rb2 3.820(4) 2_376
Ge7 Rb3 3.950(6) 2_476
Ge8 Rb2 3.640(4) 1_655
O11 C118 1.11(3) .
O11 C101 1.38(3) .
O12 C114 1.32(4) .
O12 C117 1.87(7) .
O13 C105 1.468(18) .
O14 C103 1.43(4) .
O14 C110 1.51(5) .
O15 C104 1.18(2) .
O15 C106 1.43(3) .
O16 C111 1.22(3) .
O16 C102 1.36(4) .
N11 C112 1.24(4) .
N11 C108 1.50(4) .
N11 C113 1.84(6) .
N12 C107 1.16(5) .
N12 C116 1.462(19) .
N12 C117 1.46(2) .
C101 C104 1.33(3) .
C102 C112 1.43(4) .
C103 C114 1.52(4) .
C105 C111 1.30(3) .
C106 C107 1.51(4) .
C108 C118 1.36(4) .
C110 C113 1.535(19) .
C115 C116 1.552(19) .
C6 C7 1.12(10) .
C6 N1 1.45(2) .
C6 N5 1.54(7) .
N6 C1 1.34(8) .
N6 C4 1.57(12) .
C7 N5 1.39(12) .
N4 N7 1.40(7) 2_486
N4 C2 1.95(7) .
C4 C1 1.53(12) .
C3 C2 1.43(7) 2_486
C3 N7 1.72(8) .
C2 N7 1.37(8) 2_486
C2 C3 1.43(7) 2_486
N2 C1 1.45(2) .
N5 Rb2 3.38(6) 2_376
N7 C2 1.37(8) 2_486
N7 N4 1.40(7) 2_486
N3 C8 1.26(6) .
